data_2230819
loop_
_publ_author_name
'Harrad, Mohamed Anoir'
'Boualy, Brahim'
'Oudahmane, Abdelghani'
'Avignant, Daniel'
'Rizzoli, Corrado'

_publ_section_title
;
 (<i>Z</i>)-4-(2-Naphthylamino)pent-3-en-2-one
;
_journal_coeditor_code NG5187
_journal_issue 7
_journal_name_full 'Acta Crystallographica Section E'
_journal_page_first o1818
_journal_paper_doi 10.1107/S1600536811024494
_journal_volume 67
_journal_year 2011
_chemical_formula_iupac 'C15 H15 N O'
_chemical_formula_moiety 'C15 H15 N O'
_chemical_formula_sum 'C15 H15 N O'
_chemical_formula_weight 225.28
_chemical_name_systematic
;
(<i>Z</i>)-4-(2-Naphthylamino)pent-3-en-2-one
;
_space_group_IT_number 61
_symmetry_cell_setting orthorhombic
_symmetry_space_group_name_Hall '-P 2ac 2ab'
_symmetry_space_group_name_H-M 'P b c a'
_atom_sites_solution_hydrogens geom
_atom_sites_solution_primary direct
_atom_sites_solution_secondary difmap
_cell_angle_alpha 90.00
_cell_angle_beta 90.00
_cell_angle_gamma 90.00
_cell_formula_units_Z 8
_cell_length_a 11.2417(18)
_cell_length_b 8.2532(10)
_cell_length_c 26.570(4)
_cell_measurement_reflns_used 1094
_cell_measurement_temperature 296(2)
_cell_measurement_theta_max 19.41
_cell_measurement_theta_min 3.07
_cell_volume 2465.2(6)
_computing_cell_refinement 'SAINT (Bruker, 2008)'
_computing_data_collection 'APEX2 (Bruker, 2008)'
_computing_data_reduction 'SAINT (Bruker, 2008)'
_computing_molecular_graphics
;
<i>ORTEP-3 for Windows</i> (Farrugia, 1997) and <i>SCHAKAL97</i>
(Keller, 1997)
;
_computing_publication_material
;
<i>SHELXL97</i> (Sheldrick, 2008) and <i>PARST95</i> (Nardelli,
1995)'
;
_computing_structure_refinement 'SHELXL97 (Sheldrick, 2008)'
_computing_structure_solution 'SHELXS97 (Sheldrick, 2008)'
_diffrn_ambient_temperature 296(2)
_diffrn_measured_fraction_theta_full 0.997
_diffrn_measured_fraction_theta_max 0.997
_diffrn_measurement_device 'Bruker APEXII CCD'
_diffrn_measurement_method '\w and \f'
_diffrn_radiation_monochromator graphite
_diffrn_radiation_source 'fine-focus sealed tube'
_diffrn_radiation_type MoK\a
_diffrn_radiation_wavelength 0.71073
_diffrn_reflns_av_R_equivalents 0.0566
_diffrn_reflns_av_sigmaI/netI 0.0647
_diffrn_reflns_limit_h_max 8
_diffrn_reflns_limit_h_min -13
_diffrn_reflns_limit_k_max 9
_diffrn_reflns_limit_k_min -9
_diffrn_reflns_limit_l_max 31
_diffrn_reflns_limit_l_min -31
_diffrn_reflns_number 9535
_diffrn_reflns_theta_full 25.25
_diffrn_reflns_theta_max 25.25
_diffrn_reflns_theta_min 1.53
_diffrn_standards_decay_% 0
_diffrn_standards_number 0
_exptl_absorpt_coefficient_mu 0.076
_exptl_absorpt_correction_T_max 0.746
_exptl_absorpt_correction_T_min 0.660
_exptl_absorpt_correction_type multi-scan
_exptl_absorpt_process_details '(SADABS, Bruker, 2008)'
_exptl_crystal_colour colourless
_exptl_crystal_density_diffrn 1.214
_exptl_crystal_density_method 'not measured'
_exptl_crystal_description plate
_exptl_crystal_F_000 960
_exptl_crystal_size_max 0.48
_exptl_crystal_size_mid 0.34
_exptl_crystal_size_min 0.12
_refine_diff_density_max 0.194
_refine_diff_density_min -0.151
_refine_ls_extinction_coef 0.011(2)
_refine_ls_extinction_method 'SHELXL97 (Sheldrick, 2008)'
_refine_ls_goodness_of_fit_ref 0.935
_refine_ls_hydrogen_treatment mixed
_refine_ls_matrix_type full
_refine_ls_number_parameters 159
_refine_ls_number_reflns 2221
_refine_ls_number_restraints 0
_refine_ls_restrained_S_all 0.935
_refine_ls_R_factor_all 0.1114
_refine_ls_R_factor_gt 0.0498
_refine_ls_shift/su_max 0.000
_refine_ls_shift/su_mean 0.000
_refine_ls_structure_factor_coef Fsqd
_refine_ls_weighting_details 'calc w=1/[\s^2^(Fo^2^)+(0.0749P)^2^] where P=(Fo^2^+2Fc^2^)/3'
_refine_ls_weighting_scheme calc
_refine_ls_wR_factor_gt 0.1218
_refine_ls_wR_factor_ref 0.1419
_reflns_number_gt 1179
_reflns_number_total 2221
_reflns_threshold_expression I>2\s(I)
_cod_data_source_file ng5187.cif
_cod_data_source_block I
_cod_database_code 2230819
_cod_database_fobs_code 2230819

loop_
_symmetry_equiv_pos_as_xyz
x,y,z
-x+1/2,-y,z+1/2
-x,y+1/2,-z+1/2
x+1/2,-y+1/2,-z
-x,-y,-z
x-1/2,y,-z-1/2
x,-y-1/2,z-1/2
-x-1/2,y-1/2,z

loop_
_atom_site_type_symbol
_atom_site_label
_atom_site_fract_x
_atom_site_fract_y
_atom_site_fract_z
_atom_site_U_iso_or_equiv
_atom_site_adp_type
_atom_site_calc_flag
_atom_site_refinement_flags
_atom_site_occupancy
_atom_site_symmetry_multiplicity
_atom_site_disorder_assembly
_atom_site_disorder_group
O O1 0.37331(17) 0.7158(2) 0.48799(6) 0.0702(6) Uani d . 1 1 . .
N N1 0.3060(2) 0.5679(2) 0.57214(7) 0.0544(6) Uani d . 1 1 . .
H H1N 0.359(2) 0.602(3) 0.5479(9) 0.081(9) Uiso d . 1 1 . .
C C1 0.3453(2) 0.5091(3) 0.61903(8) 0.0468(6) Uani d . 1 1 . .
C C2 0.2893(2) 0.5426(3) 0.66352(8) 0.0526(6) Uani d . 1 1 . .
H H2 0.2212 0.6066 0.6633 0.063 Uiso calc R 1 1 . .
C C3 0.3326(2) 0.4819(2) 0.70984(8) 0.0465(6) Uani d . 1 1 . .
C C4 0.2751(2) 0.5120(3) 0.75613(9) 0.0616(7) Uani d . 1 1 . .
H H4 0.2051 0.5722 0.7566 0.074 Uiso calc R 1 1 . .
C C5 0.3207(3) 0.4541(3) 0.80021(9) 0.0713(8) Uani d . 1 1 . .
H H5 0.2816 0.4749 0.8304 0.086 Uiso calc R 1 1 . .
C C6 0.4261(3) 0.3634(3) 0.80025(10) 0.0714(8) Uani d . 1 1 . .
H H6 0.4565 0.3241 0.8304 0.086 Uiso calc R 1 1 . .
C C7 0.4840(2) 0.3327(3) 0.75657(10) 0.0646(7) Uani d . 1 1 . .
H H7 0.5540 0.2727 0.7571 0.077 Uiso calc R 1 1 . .
C C8 0.4395(2) 0.3907(2) 0.71006(8) 0.0489(6) Uani d . 1 1 . .
C C9 0.4972(2) 0.3633(3) 0.66390(9) 0.0573(7) Uani d . 1 1 . .
H H9 0.5681 0.3050 0.6635 0.069 Uiso calc R 1 1 . .
C C10 0.4518(2) 0.4200(2) 0.61962(8) 0.0546(6) Uani d . 1 1 . .
H H10 0.4917 0.3996 0.5896 0.065 Uiso calc R 1 1 . .
C C11 0.0924(2) 0.5082(3) 0.58249(9) 0.0661(7) Uani d . 1 1 . .
H H11A 0.0820 0.5612 0.6143 0.099 Uiso calc R 1 1 . .
H H11B 0.1095 0.3956 0.5879 0.099 Uiso calc R 1 1 . .
H H11C 0.0209 0.5183 0.5630 0.099 Uiso calc R 1 1 . .
C C12 0.1937(2) 0.5854(3) 0.55465(8) 0.0517(6) Uani d . 1 1 . .
C C13 0.1742(2) 0.6647(3) 0.50990(8) 0.0563(7) Uani d . 1 1 . .
H H13 0.0958 0.6769 0.4993 0.068 Uiso calc R 1 1 . .
C C14 0.2644(3) 0.7286(3) 0.47888(9) 0.0574(7) Uani d . 1 1 . .
C C15 0.2277(3) 0.8137(3) 0.43102(9) 0.0835(9) Uani d . 1 1 . .
H H15A 0.2948 0.8702 0.4172 0.125 Uiso calc R 1 1 . .
H H15B 0.1654 0.8897 0.4383 0.125 Uiso calc R 1 1 . .
H H15C 0.1995 0.7353 0.4071 0.125 Uiso calc R 1 1 . .

loop_
_atom_site_aniso_label
_atom_site_aniso_U_11
_atom_site_aniso_U_22
_atom_site_aniso_U_33
_atom_site_aniso_U_12
_atom_site_aniso_U_13
_atom_site_aniso_U_23
O1 0.0617(13) 0.0837(12) 0.0651(11) -0.0036(10) 0.0047(10) 0.0057(9)
N1 0.0499(14) 0.0651(12) 0.0481(12) -0.0006(11) 0.0026(12) 0.0017(10)
C1 0.0438(15) 0.0486(12) 0.0481(15) 0.0001(11) 0.0000(11) -0.0053(11)
C2 0.0497(16) 0.0521(14) 0.0560(15) 0.0084(11) -0.0038(12) -0.0073(11)
C3 0.0450(15) 0.0457(12) 0.0488(14) -0.0069(11) 0.0007(12) -0.0071(10)
C4 0.0576(17) 0.0708(15) 0.0563(16) -0.0027(13) 0.0031(14) -0.0120(12)
C5 0.076(2) 0.0848(19) 0.0529(17) -0.0202(17) 0.0030(16) -0.0073(13)
C6 0.073(2) 0.0849(18) 0.0559(17) -0.0205(16) -0.0149(16) 0.0106(14)
C7 0.0530(16) 0.0665(15) 0.0742(18) -0.0044(12) -0.0118(15) 0.0069(13)
C8 0.0447(15) 0.0463(12) 0.0556(14) -0.0030(11) -0.0065(12) -0.0001(11)
C9 0.0422(15) 0.0607(14) 0.0690(17) 0.0057(11) 0.0001(13) -0.0026(13)
C10 0.0479(16) 0.0594(14) 0.0563(15) -0.0002(12) 0.0105(12) -0.0080(12)
C11 0.0552(17) 0.0758(15) 0.0673(16) -0.0156(14) 0.0013(13) -0.0088(13)
C12 0.0499(16) 0.0519(13) 0.0532(14) -0.0027(11) -0.0009(13) -0.0139(11)
C13 0.0505(16) 0.0678(15) 0.0506(14) 0.0000(13) -0.0048(13) -0.0079(12)
C14 0.072(2) 0.0537(14) 0.0467(14) 0.0015(13) -0.0084(15) -0.0070(11)
C15 0.110(3) 0.0807(19) 0.0595(16) -0.0019(16) -0.0137(16) 0.0079(13)

loop_
_atom_type_symbol
_atom_type_description
_atom_type_scat_dispersion_real
_atom_type_scat_dispersion_imag
_atom_type_scat_source
O O 0.0106 0.0060 'International Tables Vol C Tables 4.2.6.8 and 6.1.1.4'
N N 0.0061 0.0033 'International Tables Vol C Tables 4.2.6.8 and 6.1.1.4'
H H 0.0000 0.0000 'International Tables Vol C Tables 4.2.6.8 and 6.1.1.4'
C C 0.0033 0.0016 'International Tables Vol C Tables 4.2.6.8 and 6.1.1.4'

loop_
_geom_angle_atom_site_label_1
_geom_angle_atom_site_label_2
_geom_angle_atom_site_label_3
_geom_angle_site_symmetry_1
_geom_angle_site_symmetry_3
_geom_angle
_geom_angle_publ_flag
C12 N1 C1 . . 129.3(2) ?
C12 N1 H1N . . 109.5(16) ?
C1 N1 H1N . . 121.1(16) ?
C2 C1 C10 . . 119.2(2) ?
C2 C1 N1 . . 123.4(2) ?
C10 C1 N1 . . 117.24(19) ?
C1 C2 C3 . . 121.4(2) ?
C1 C2 H2 . . 119.3 ?
C3 C2 H2 . . 119.3 ?
C4 C3 C2 . . 122.5(2) ?
C4 C3 C8 . . 118.6(2) ?
C2 C3 C8 . . 118.90(19) ?
C5 C4 C3 . . 120.9(2) ?
C5 C4 H4 . . 119.5 ?
C3 C4 H4 . . 119.5 ?
C4 C5 C6 . . 120.4(2) ?
C4 C5 H5 . . 119.8 ?
C6 C5 H5 . . 119.8 ?
C7 C6 C5 . . 120.3(2) ?
C7 C6 H6 . . 119.8 ?
C5 C6 H6 . . 119.8 ?
C6 C7 C8 . . 121.0(2) ?
C6 C7 H7 . . 119.5 ?
C8 C7 H7 . . 119.5 ?
C9 C8 C7 . . 122.9(2) ?
C9 C8 C3 . . 118.25(19) ?
C7 C8 C3 . . 118.8(2) ?
C10 C9 C8 . . 121.6(2) ?
C10 C9 H9 . . 119.2 ?
C8 C9 H9 . . 119.2 ?
C9 C10 C1 . . 120.5(2) ?
C9 C10 H10 . . 119.7 ?
C1 C10 H10 . . 119.7 ?
C12 C11 H11A . . 109.5 ?
C12 C11 H11B . . 109.5 ?
H11A C11 H11B . . 109.5 ?
C12 C11 H11C . . 109.5 ?
H11A C11 H11C . . 109.5 ?
H11B C11 H11C . . 109.5 ?
N1 C12 C13 . . 119.8(2) ?
N1 C12 C11 . . 119.6(2) ?
C13 C12 C11 . . 120.5(2) ?
C12 C13 C14 . . 124.7(2) ?
C12 C13 H13 . . 117.7 ?
C14 C13 H13 . . 117.7 ?
O1 C14 C13 . . 124.0(2) ?
O1 C14 C15 . . 118.0(2) ?
C13 C14 C15 . . 118.0(2) ?
C14 C15 H15A . . 109.5 ?
C14 C15 H15B . . 109.5 ?
H15A C15 H15B . . 109.5 ?
C14 C15 H15C . . 109.5 ?
H15A C15 H15C . . 109.5 ?
H15B C15 H15C . . 109.5 ?

loop_
_geom_bond_atom_site_label_1
_geom_bond_atom_site_label_2
_geom_bond_site_symmetry_2
_geom_bond_distance
_geom_bond_publ_flag
O1 C14 . 1.252(3) ?
N1 C12 . 1.353(3) ?
N1 C1 . 1.408(3) ?
N1 H1N . 0.92(3) ?
C1 C2 . 1.368(3) ?
C1 C10 . 1.405(3) ?
C2 C3 . 1.415(3) ?
C2 H2 . 0.9300 ?
C3 C4 . 1.412(3) ?
C3 C8 . 1.418(3) ?
C4 C5 . 1.365(3) ?
C4 H4 . 0.9300 ?
C5 C6 . 1.401(4) ?
C5 H5 . 0.9300 ?
C6 C7 . 1.354(3) ?
C6 H6 . 0.9300 ?
C7 C8 . 1.416(3) ?
C7 H7 . 0.9300 ?
C8 C9 . 1.406(3) ?
C9 C10 . 1.365(3) ?
C9 H9 . 0.9300 ?
C10 H10 . 0.9300 ?
C11 C12 . 1.500(3) ?
C11 H11A . 0.9600 ?
C11 H11B . 0.9600 ?
C11 H11C . 0.9600 ?
C12 C13 . 1.375(3) ?
C13 C14 . 1.410(3) ?
C13 H13 . 0.9300 ?
C14 C15 . 1.510(3) ?
C15 H15A . 0.9600 ?
C15 H15B . 0.9600 ?
C15 H15C . 0.9600 ?

loop_
_geom_hbond_atom_site_label_D
_geom_hbond_atom_site_label_H
_geom_hbond_atom_site_label_A
_geom_hbond_site_symmetry_A
_geom_hbond_distance_DH
_geom_hbond_distance_HA
_geom_hbond_distance_DA
_geom_hbond_angle_DHA
N1 H1N O1 . 0.92(2) 1.85(2) 2.657(2) 144(2)

loop_
_cod_related_entry_id
_cod_related_entry_database
_cod_related_entry_code
1 ChemSpider 4552970
